data_1100446
loop_
_publ_author_name
'Kunkel, F.'
'Harms, K.'
'Kang, H.-C.'
'Massa, W.'
'Dehnicke, K.'

_publ_section_title
;
 Phosphaniminato-Komplexe des Schwefels. Kristallstrukturen von
 [S(NPEt~3~)~3~]Cl, [S(NPEt~3~)~2~]Cl~2~ und [Me~3~SiOSO~2~NPPh~3~]
;
_journal_coden_ASTM ZAACAB
_journal_issue 1-6
_journal_name_full
;
 Zeitschrift fuer Anorganische und Allgemeine Chemie
;
_journal_page_first 962
_journal_page_last 966
_journal_paper_doi 10.1002/zaac.199762301150
_journal_volume 623
_journal_year 1997
_chemical_formula_sum 'C12 H30 Cl2 N2 P2 S'
_space_group_IT_number 29
_symmetry_cell_setting orthorhombic
_symmetry_Int_Tables_number 29
_symmetry_space_group_name_Hall 'P 2c -2ac'
_symmetry_space_group_name_H-M 'P c a 21'
_cell_angle_alpha 90
_cell_angle_beta 90
_cell_angle_gamma 90
_cell_formula_units_Z 4
_cell_length_a 12.99(1)
_cell_length_b 11.579(1)
_cell_length_c 12.653(1)
_cod_original_formula_sum 'C12 H30 Cl2 N2 P2 S1'
_cod_database_code 1100446

loop_
_symmetry_equiv_pos_site_id
_symmetry_equiv_pos_as_xyz
1 x,y,z
2 -x,-y,1/2+z
3 1/2+x,-y,z
4 1/2-x,y,1/2+z

loop_
_atom_site_label
_atom_site_type_symbol
_atom_site_fract_x
_atom_site_fract_y
_atom_site_fract_z
S1 S 0.04538(8) 0.29180(9) 0.30369(9)
Cl1 Cl -0.12042(10) 0.18795(11) 0.22138(14)
Cl2 Cl 0.16363(10) 0.28106(11) 0.50291(11)
P1 P 0.10190(8) 0.47667(10) 0.16656(9)
P2 P 0.17528(8) 0.09974(9) 0.26844(9)
N1 N 0.0354(3) 0.4168(3) 0.2633(4)
N2 N 0.1323(3) 0.2301(3) 0.2428(3)
C1 C 0.2374(4) 0.4826(4) 0.1947(4)
H1 H 0.2670(4) 0.4053(4) 0.1858(4)
H2 H 0.2708(4) 0.5341(4) 0.1435(4)
C2 C 0.2600(5) 0.5254(5) 0.3064(5)
H3 H 0.3338(5) 0.5279(5) 0.3175(5)
H4 H 0.2289(5) 0.4734(5) 0.3574(5)
H5 H 0.2315(5) 0.6023(5) 0.3154(5)
C3 C 0.0530(4) 0.6205(4) 0.1583(4)
H6 H -0.0200(4) 0.6172(4) 0.1392(4)
H7 H 0.0580(4) 0.6566(4) 0.2283(4)
C4 C 0.1090(5) 0.6963(5) 0.0786(7)
H8 H 0.1774(5) 0.7141(5) 0.1048(7)
H9 H 0.0708(5) 0.7674(5) 0.0682(7)
H10 H 0.1146(5) 0.6556(5) 0.0117(7)
C5 C 0.0812(4) 0.4050(4) 0.0419(4)
H11 H 0.1204(4) 0.4454(4) -0.0131(4)
H12 H 0.1082(4) 0.3261(4) 0.0468(4)
C6 C -0.0307(4) 0.3994(5) 0.0088(5)
H13 H -0.0365(4) 0.3582(5) -0.0578(5)
H14 H -0.0573(4) 0.4772(5) 0.0004(5)
H15 H -0.0702(4) 0.3594(5) 0.0627(5)
C7 C 0.1861(4) 0.0302(4) 0.1429(4)
H16 H 0.2357(4) 0.0729(4) 0.0994(4)
H17 H 0.2134(4) -0.0478(4) 0.1536(4)
C8 C 0.0853(5) 0.0217(5) 0.0834(5)
H18 H 0.0977(5) -0.0091(5) 0.0131(5)
H19 H 0.0548(5) 0.0979(5) 0.0776(5)
H20 H 0.0387(5) -0.0290(5) 0.1214(5)
C9 C 0.0944(4) 0.0195(4) 0.3558(5)
H21 H 0.0837(4) 0.0647(4) 0.4204(5)
H22 H 0.0271(4) 0.0090(4) 0.3220(5)
C10 C 0.1366(5) -0.0989(5) 0.3865(6)
H23 H 0.0885(5) -0.1370(5) 0.4338(6)
H24 H 0.2024(5) -0.0896(5) 0.4218(6)
H25 H 0.1457(5) -0.1455(5) 0.3233(6)
C11 C 0.3010(4) 0.1057(4) 0.3275(4)
H26 H 0.2930(4) 0.1173(4) 0.4039(4)
H27 H 0.3348(4) 0.0309(4) 0.3170(4)
C12 C 0.3709(4) 0.1997(5) 0.2843(5)
H28 H 0.4411(4) 0.1854(5) 0.3071(5)
H29 H 0.3483(4) 0.2742(5) 0.3108(5)
H30 H 0.3679(4) 0.1996(5) 0.2076(5)

loop_
_atom_type_symbol
_atom_type_radius_bond
C 0.68
H 0.23
Cl 0.99
N 0.68
P 1.05
S 1.02
